data_7705827
loop_
_publ_author_name
'Brach\<nakov\'a, Barbora'
'Adamko Ko\<Z\'i\<skov\'a, J\'ulia'
'Ko\<Z\'i\<sek, Jozef'
'Meln\'ikov\'a, Eva'
'G\'al, Miroslav'
'Herchel, Radovan'
'Dubaj, Tibor'
'\<Salitro\<s, Ivan'

_publ_section_title
;
 Low-spin and spin-crossover iron(II) complexes with pyridyl-benzimidazole
 ligands: synthesis, and structural, magnetic and solution study.
;
_journal_issue 48
_journal_name_full 'Dalton transactions (Cambridge, England : 2003)'
_journal_page_first 17786
_journal_page_last 17795
_journal_paper_doi 10.1039/d0dt03497e
_journal_volume 49
_journal_year 2020
_chemical_formula_moiety 'C98 H114 Fe N10, 2(Cl O4), H2 O, C2 H6 O'
_chemical_formula_sum 'C100 H122 Cl2 Fe N10 O10'
_chemical_formula_weight 1750.83
_space_group_crystal_system monoclinic
_space_group_IT_number 14
_space_group_name_Hall '-P 2ybc'
_space_group_name_H-M_alt 'P 1 21/c 1'
_atom_sites_solution_hydrogens mixed
_atom_sites_solution_primary dual
_audit_creation_date 2019-06-18
_audit_creation_method
;
Olex2 1.2
(compiled 2018.04.26 svn.r3504 for OlexSys, GUI svn.r5492)
;
_audit_update_record
;
2019-06-19 deposited with the CCDC.	2020-11-13 downloaded from the CCDC.
;
_cell_angle_alpha 90
_cell_angle_beta 113.4950(10)
_cell_angle_gamma 90
_cell_formula_units_Z 4
_cell_length_a 19.4211(4)
_cell_length_b 28.6434(4)
_cell_length_c 18.6619(4)
_cell_measurement_reflns_used 352184
_cell_measurement_temperature 100(2)
_cell_measurement_theta_max 69.76
_cell_measurement_theta_min 2.92
_cell_volume 9520.7(3)
_computing_molecular_graphics 'Olex2 (Dolomanov et al., 2009)'
_computing_publication_material 'Olex2 (Dolomanov et al., 2009)'
_computing_structure_refinement 'ShelXL (Sheldrick, 2015)'
_computing_structure_solution 'ShelXT (Sheldrick, 2015)'
_diffrn_ambient_temperature 100.0
_diffrn_detector_area_resol_mean 5.81
_diffrn_measured_fraction_theta_full 0.992
_diffrn_measured_fraction_theta_max 0.980
_diffrn_measurement_device_type 'STOE STADIVARI'
_diffrn_measurement_method 'rotation method, \w scans'
_diffrn_radiation_type CuK\a
_diffrn_radiation_wavelength 1.54186
_diffrn_reflns_av_R_equivalents 0.1084
_diffrn_reflns_av_unetI/netI 0.0375
_diffrn_reflns_Laue_measured_fraction_full 0.992
_diffrn_reflns_Laue_measured_fraction_max 0.980
_diffrn_reflns_limit_h_max 21
_diffrn_reflns_limit_h_min -23
_diffrn_reflns_limit_k_max 34
_diffrn_reflns_limit_k_min -34
_diffrn_reflns_limit_l_max 22
_diffrn_reflns_limit_l_min -10
_diffrn_reflns_number 319586
_diffrn_reflns_point_group_measured_fraction_full 0.992
_diffrn_reflns_point_group_measured_fraction_max 0.980
_diffrn_reflns_theta_full 67.686
_diffrn_reflns_theta_max 69.504
_diffrn_reflns_theta_min 2.922
_diffrn_source 'Genix3D Cu HF'
_exptl_absorpt_coefficient_mu 2.282
_exptl_absorpt_correction_T_max 0.552
_exptl_absorpt_correction_T_min 0.462
_exptl_absorpt_correction_type multi-scan
_exptl_absorpt_process_details
;
STOE X-Red32, absorption correction by Gaussian integration, analogous to
P. Coppens, "The Evaluation of Absorption and Extinction in Single-Crystal
Structure Analysis", published in: F. R. Ahmed (Editor), "Crystallographic
Computing", Munksgaard, Copenhagen (1970), 255 - 270.
Afterwards scaling of reflection intensities was performed within STOE LANA.
J. Koziskova, F. Hahn, J. Richter, J. Kozisek, "Comparison of different
absorption corrections on the model structure of tetrakis(\m~2~-acetato)-
diaqua-di-copper(II)", Acta Chimica Slovaca, vol. 9, no. 2, 2016, pp. 136 - 140.
Finally a spherical absorption correction was done within STOE LANA.
;
_exptl_crystal_colour violet
_exptl_crystal_density_diffrn 1.222
_exptl_crystal_density_method 'not measured'
_exptl_crystal_description block
_exptl_crystal_F_000 3728
_exptl_crystal_size_max 0.52
_exptl_crystal_size_mid 0.3
_exptl_crystal_size_min 0.26
_refine_diff_density_max 1.281
_refine_diff_density_min -0.722
_refine_diff_density_rms 0.078
_refine_ls_extinction_method none
_refine_ls_goodness_of_fit_ref 1.085
_refine_ls_hydrogen_treatment constr
_refine_ls_matrix_type full
_refine_ls_number_parameters 1137
_refine_ls_number_reflns 17540
_refine_ls_number_restraints 75
_refine_ls_restrained_S_all 1.088
_refine_ls_R_factor_all 0.0969
_refine_ls_R_factor_gt 0.0747
_refine_ls_shift/su_max 0.001
_refine_ls_shift/su_mean 0.000
_refine_ls_structure_factor_coef Fsqd
_refine_ls_weighting_details 'w=1/[\s^2^(Fo^2^)+(0.1637P)^2^] where P=(Fo^2^+2Fc^2^)/3'
_refine_ls_weighting_scheme calc
_refine_ls_wR_factor_gt 0.2226
_refine_ls_wR_factor_ref 0.2370
_reflns_Friedel_coverage 0.000
_reflns_number_gt 12394
_reflns_number_total 17894
_reflns_threshold_expression 'I > 2\s(I)'
_cod_data_source_file d0dt03497e3.cif
_cod_data_source_block bb191
_cod_depositor_comments 'Adding full bibliography for 7705824--7705831.cif.'
_cod_database_code 7705827
_shelx_shelxl_version_number 2016/6
_shelx_space_group_comment
;
The symmetry employed for this shelxl refinement is uniquely defined
by the following loop, which should always be used as a source of
symmetry information in preference to the above space-group names.
They are only intended as comments.
;
_shelx_estimated_absorpt_t_max 0.588
_shelx_estimated_absorpt_t_min 0.383
_olex2_refinement_description
;
1. Fixed Uiso
 At 1.2 times of:
  All C(H) groups, All C(H,H) groups
 At 1.5 times of:
  All C(H,H,H) groups, All O(H) groups, All O(H,H) groups
2. Restrained distances
 C1E-O9
 1.43 with sigma of 0.003
 C94-C91
 1.54 with sigma of 0.003
3. Rigid bond restraints
 C49, C48, C47, C91, C94, C93, C92, C2E, C1E, O5, O7, O6, Cl2, O8, O9
 with sigma for 1-2 distances of 0.01 and sigma for 1-3 distances of 0.01
4. Uiso/Uaniso restraints and constraints
C49 \\sim C48 \\sim C47 \\sim C91 \\sim C94 \\sim C93 \\sim C92 \\sim C2E \\sim
C1E \\sim O5 \\sim O7 \\sim O6 \\sim Cl2 \\sim O8 \\sim O9: within 2A with
sigma of 0.04 and sigma for terminal atoms of 0.08
5.a Free rotating group:
 O10(H10A,H10B)
5.b Secondary CH2 refined with riding coordinates:
 C57(H57A,H57B), C84(H84A,H84B), C35(H35A,H35B), C8(H8A,H8B), C1E(H1EA,H1EB)
5.c Aromatic/amide H refined with riding coordinates:
 C63(H63), C14(H14), C10(H10), C6(H6), C52(H52), C30(H30), C75(H75), C3(H3),
 C55(H55), C12(H12), C73(H73), C33(H33), C90(H90), C53(H53), C5(H5), C59(H59),
 C39(H39), C79(H79), C37(H37), C24(H24), C82(H82), C31(H31), C74(H74), C54(H54),
  C32(H32), C81(H81), C4(H4), C26(H26), C80(H80), C41(H41), C86(H86), C25(H25),
 C61(H61), C88(H88)
5.d Idealised Me refined as rotating group:
 C16(H16A,H16B,H16C), C70(H70A,H70B,H70C), C18(H18A,H18B,H18C), C44(H44A,H44B,
 H44C), C98(H98A,H98B,H98C), C97(H97A,H97B,H97C), C66(H66A,H66B,H66C), C96(H96A,
 H96B,H96C), C45(H45A,H45B,H45C), C69(H69A,H69B,H69C), C65(H65A,H65B,H65C),
 C43(H43A,H43B,H43C), C17(H17A,H17B,H17C), C22(H22A,H22B,H22C), C71(H71A,H71B,
 H71C), C67(H67A,H67B,H67C), C20(H20A,H20B,H20C), C21(H21A,H21B,H21C), C47(H47A,
 H47B,H47C), C49(H49A,H49B,H49C), C92(H92A,H92B,H92C), C48(H48A,H48B,H48C),
 C93(H93A,H93B,H93C), C2E(H2EA,H2EB,H2EC), C94(H94A,H94B,H94C)
5.e Idealised tetrahedral OH refined as rotating group:
 O9(H9)
;
_olex2_submission_special_instructions 'No special instructions were received'

loop_
_space_group_symop_operation_xyz
'x, y, z'
'-x, y+1/2, -z+1/2'
'-x, -y, -z'
'x, -y-1/2, z-1/2'

loop_
_atom_site_label
_atom_site_type_symbol
_atom_site_fract_x
_atom_site_fract_y
_atom_site_fract_z
_atom_site_U_iso_or_equiv
_atom_site_adp_type
_atom_site_occupancy
_atom_site_site_symmetry_order
_atom_site_calc_flag
_atom_site_refinement_flags_posn
_atom_site_refinement_flags_adp
_atom_site_refinement_flags_occupancy
_atom_site_disorder_assembly
_atom_site_disorder_group
Fe1 Fe 0.51492(3) 0.27966(2) 0.37972(3) 0.03951(17) Uani 1 1 d . . . . .
Cl1 Cl 0.57453(4) 0.44364(3) 0.62342(5) 0.0461(2) Uani 1 1 d . . . . .
Cl2 Cl 0.55830(5) 0.54257(3) 0.86360(6) 0.0644(3) Uani 1 1 d . U . . .
N5 N 0.51933(13) 0.34603(9) 0.38649(14) 0.0401(6) Uani 1 1 d . . . . .
O3 O 0.56094(13) 0.43032(8) 0.69198(14) 0.0531(6) Uani 1 1 d . . . . .
O2 O 0.61501(14) 0.40610(8) 0.60574(15) 0.0542(6) Uani 1 1 d . . . . .
N6 N 0.62012(15) 0.28700(9) 0.45418(17) 0.0424(6) Uani 1 1 d . . . . .
N2 N 0.51490(13) 0.21286(9) 0.37571(15) 0.0415(6) Uani 1 1 d . . . . .
O1 O 0.50445(13) 0.45087(8) 0.55927(15) 0.0526(6) Uani 1 1 d . . . . .
O4 O 0.61927(14) 0.48496(8) 0.64083(16) 0.0607(7) Uani 1 1 d . . . . .
N4 N 0.41109(14) 0.29491(9) 0.30794(16) 0.0415(6) Uani 1 1 d . . . . .
N7 N 0.44076(15) 0.21301(9) 0.52634(17) 0.0442(6) Uani 1 1 d . . . . .
N3 N 0.54730(15) 0.27067(9) 0.29285(16) 0.0418(6) Uani 1 1 d . . . . .
O10 O 0.42733(14) 0.45750(9) 0.71158(16) 0.0586(6) Uani 1 1 d . . . . .
H10A H 0.439486 0.478384 0.748328 0.088 Uiso 1 1 d G . . . .
H10B H 0.469234 0.450992 0.707064 0.088 Uiso 1 1 d G . . . .
N8 N 0.59467(15) 0.22179(9) 0.23057(17) 0.0435(6) Uani 1 1 d . . . . .
N1 N 0.48222(14) 0.26567(9) 0.46447(16) 0.0411(6) Uani 1 1 d . . . . .
O6 O 0.58794(16) 0.58264(11) 0.84084(16) 0.0746(8) Uani 1 1 d . U . . .
N9 N 0.32734(14) 0.34958(9) 0.24278(16) 0.0430(6) Uani 1 1 d . . . . .
O7 O 0.48099(16) 0.53781(10) 0.8125(2) 0.0815(9) Uani 1 1 d . U . . .
N10 N 0.70750(14) 0.33517(9) 0.53547(16) 0.0431(6) Uani 1 1 d . . . . .
O9 O 0.34695(18) 0.38732(10) 0.7486(2) 0.0824(9) Uani 1 1 d D U . . .
H9 H 0.370784 0.406880 0.733845 0.124 Uiso 1 1 calc GR . . . .
C83 C 0.68146(17) 0.26037(11) 0.50152(19) 0.0424(7) Uani 1 1 d . . . . .
C72 C 0.45826(17) 0.37224(11) 0.3424(2) 0.0423(7) Uani 1 1 d . . . . .
C77 C 0.63912(17) 0.33170(11) 0.47627(19) 0.0405(7) Uani 1 1 d . . . . .
C78 C 0.73599(18) 0.29013(12) 0.5527(2) 0.0449(8) Uani 1 1 d . . . . .
C7 C 0.45977(17) 0.28933(11) 0.5163(2) 0.0416(7) Uani 1 1 d . . . . .
C2 C 0.43383(17) 0.25651(12) 0.5555(2) 0.0442(8) Uani 1 1 d . . . . .
C51 C 0.29387(18) 0.30637(11) 0.2164(2) 0.0432(7) Uani 1 1 d . . . . .
C50 C 0.39737(17) 0.34126(11) 0.29738(19) 0.0405(7) Uani 1 1 d . . . . .
O8 O 0.5628(2) 0.55167(12) 0.9414(2) 0.1024(12) Uani 1 1 d . U . . .
C34 C 0.56856(17) 0.29675(12) 0.24266(19) 0.0424(7) Uani 1 1 d . . . . .
C56 C 0.34611(17) 0.27262(11) 0.25875(19) 0.0406(7) Uani 1 1 d . . . . .
C29 C 0.59924(18) 0.26664(12) 0.2040(2) 0.0442(8) Uani 1 1 d . . . . .
C1 C 0.47020(17) 0.22005(10) 0.4723(2) 0.0430(8) Uani 1 1 d . . . . .
C27 C 0.54263(18) 0.19117(11) 0.3283(2) 0.0437(7) Uani 1 1 d . . . . .
O5 O 0.59704(19) 0.50157(13) 0.8618(3) 0.1315(17) Uani 1 1 d . U . . .
C11 C 0.20484(19) 0.21063(12) 0.4089(2) 0.0458(8) Uani 1 1 d . . . . .
C28 C 0.56316(18) 0.22606(11) 0.2832(2) 0.0426(8) Uani 1 1 d . . . . .
C63 C 0.25934(19) 0.41842(11) 0.3337(2) 0.0479(8) Uani 1 1 d . . . . .
H63 H 0.311788 0.422764 0.361905 0.057 Uiso 1 1 calc R . . . .
C14 C 0.27944(19) 0.13077(11) 0.4894(2) 0.0474(8) Uani 1 1 d . . . . .
H14 H 0.305213 0.103940 0.517089 0.057 Uiso 1 1 calc R . . . .
C36 C 0.70615(18) 0.17008(11) 0.2669(2) 0.0449(8) Uani 1 1 d . . . . .
C13 C 0.20196(19) 0.12937(12) 0.4485(2) 0.0482(8) Uani 1 1 d . . . . .
C76 C 0.58359(17) 0.36738(11) 0.43404(19) 0.0406(7) Uani 1 1 d . . . . .
C10 C 0.28169(18) 0.21022(11) 0.4486(2) 0.0458(8) Uani 1 1 d . . . . .
H10 H 0.309640 0.237300 0.447873 0.055 Uiso 1 1 calc R . . . .
C85 C 0.80588(18) 0.38844(11) 0.5316(2) 0.0461(8) Uani 1 1 d . . . . .
C6 C 0.45954(18) 0.33671(11) 0.5329(2) 0.0463(8) Uani 1 1 d . . . . .
H6 H 0.478058 0.359284 0.507720 0.056 Uiso 1 1 calc R . . . .
C52 C 0.22414(19) 0.29497(13) 0.1595(2) 0.0492(8) Uani 1 1 d . . . . .
H52 H 0.189412 0.318007 0.129528 0.059 Uiso 1 1 calc R . . . .
C23 C 0.49350(17) 0.18802(11) 0.4252(2) 0.0431(7) Uani 1 1 d . . . . .
C9 C 0.31949(17) 0.17099(11) 0.4900(2) 0.0444(8) Uani 1 1 d . . . . .
C30 C 0.62666(18) 0.28235(12) 0.1499(2) 0.0469(8) Uani 1 1 d . . . . .
H30 H 0.649214 0.261792 0.125655 0.056 Uiso 1 1 calc R . . . .
C75 C 0.58942(18) 0.41564(11) 0.4374(2) 0.0457(8) Uani 1 1 d . . . . .
H75 H 0.635246 0.430247 0.469669 0.055 Uiso 1 1 calc R . . . .
C3 C 0.40429(18) 0.26970(12) 0.6095(2) 0.0479(8) Uani 1 1 d . . . . .
H3 H 0.385128 0.247305 0.634326 0.057 Uiso 1 1 calc R . . . .
C58 C 0.23212(19) 0.40338(11) 0.2568(2) 0.0443(8) Uani 1 1 d . . . . .
C55 C 0.32900(19) 0.22528(11) 0.2486(2) 0.0439(8) Uani 1 1 d . . . . .
H55 H 0.363781 0.202195 0.278277 0.053 Uiso 1 1 calc R . . . .
C12 C 0.16585(19) 0.16980(12) 0.4098(2) 0.0482(8) Uani 1 1 d . . . . .
H12 H 0.112742 0.169520 0.383003 0.058 Uiso 1 1 calc R . . . .
C73 C 0.46153(19) 0.42062(11) 0.3463(2) 0.0454(8) Uani 1 1 d . . . . .
H73 H 0.418590 0.438804 0.316958 0.054 Uiso 1 1 calc R . . . .
C33 C 0.56215(17) 0.34441(11) 0.22583(19) 0.0429(7) Uani 1 1 d . . . . .
H33 H 0.541243 0.365232 0.251392 0.051 Uiso 1 1 calc R . . . .
C90 C 0.77685(19) 0.39903(11) 0.4526(2) 0.0481(8) Uani 1 1 d . . . . .
H90 H 0.724120 0.397576 0.423366 0.058 Uiso 1 1 calc R . . . .
C53 C 0.20853(19) 0.24741(13) 0.1493(2) 0.0515(9) Uani 1 1 d . . . . .
H53 H 0.161517 0.237713 0.110943 0.062 Uiso 1 1 calc R . . . .
C5 C 0.43162(18) 0.34962(12) 0.5869(2) 0.0464(8) Uani 1 1 d . . . . .
H5 H 0.430701 0.381779 0.598957 0.056 Uiso 1 1 calc R . . . .
C59 C 0.15574(18) 0.39752(11) 0.2161(2) 0.0479(8) Uani 1 1 d . . . . .
H59 H 0.137410 0.387803 0.163088 0.057 Uiso 1 1 calc R . . . .
C39 C 0.8522(2) 0.14960(12) 0.3658(2) 0.0515(8) Uani 1 1 d . . . . .
H39 H 0.902327 0.142462 0.400092 0.062 Uiso 1 1 calc R . . . .
C79 C 0.80351(19) 0.27438(12) 0.6087(2) 0.0494(8) Uani 1 1 d . . . . .
H79 H 0.839428 0.295042 0.643892 0.059 Uiso 1 1 calc R . . . .
C37 C 0.75577(18) 0.20574(12) 0.3062(2) 0.0466(8) Uani 1 1 d . . . . .
H37 H 0.739082 0.237233 0.298538 0.056 Uiso 1 1 calc R . . . .
C24 C 0.5006(2) 0.13990(11) 0.4290(2) 0.0504(8) Uani 1 1 d . . . . .
H24 H 0.486682 0.122501 0.464517 0.060 Uiso 1 1 calc R . . . .
C60 C 0.10453(19) 0.40535(11) 0.2502(2) 0.0486(8) Uani 1 1 d . . . . .
C82 C 0.69540(19) 0.21239(12) 0.5034(2) 0.0472(8) Uani 1 1 d . . . . .
H82 H 0.659880 0.191622 0.468051 0.057 Uiso 1 1 calc R . . . .
C57 C 0.28584(18) 0.39394(11) 0.2171(2) 0.0462(8) Uani 1 1 d . . . . .
H57A H 0.256959 0.392963 0.159814 0.055 Uiso 1 1 calc R . . . .
H57B H 0.322235 0.419967 0.228752 0.055 Uiso 1 1 calc R . . . .
C31 C 0.61930(18) 0.32937(12) 0.1336(2) 0.0484(8) Uani 1 1 d . . . . .
H31 H 0.636299 0.341557 0.096220 0.058 Uiso 1 1 calc R . . . .
C84 C 0.75289(18) 0.37659(11) 0.5707(2) 0.0471(8) Uani 1 1 d . . . . .
H84A H 0.782400 0.370845 0.626991 0.056 Uiso 1 1 calc R . . . .
H84B H 0.719261 0.403468 0.565781 0.056 Uiso 1 1 calc R . . . .
C74 C 0.52805(19) 0.44204(12) 0.3934(2) 0.0488(8) Uani 1 1 d . . . . .
H74 H 0.531305 0.475143 0.395378 0.059 Uiso 1 1 calc R . . . .
C40 C 0.8040(2) 0.11297(13) 0.3265(2) 0.0553(9) Uani 1 1 d . . . . .
C54 C 0.25928(19) 0.21342(12) 0.1934(2) 0.0495(8) Uani 1 1 d . . . . .
H54 H 0.245438 0.181434 0.185097 0.059 Uiso 1 1 calc R . . . .
C32 C 0.58713(18) 0.36005(12) 0.1711(2) 0.0460(8) Uani 1 1 d . . . . .
H32 H 0.582729 0.392269 0.157909 0.055 Uiso 1 1 calc R . . . .
C38 C 0.82924(19) 0.19582(12) 0.3565(2) 0.0466(8) Uani 1 1 d . . . . .
C81 C 0.76208(19) 0.19646(13) 0.5581(2) 0.0522(9) Uani 1 1 d . . . . .
H81 H 0.772514 0.163956 0.560674 0.063 Uiso 1 1 calc R . . . .
C62 C 0.2100(2) 0.42728(11) 0.3702(2) 0.0491(8) Uani 1 1 d . . . . .
C4 C 0.40422(18) 0.31652(12) 0.6250(2) 0.0489(8) Uani 1 1 d . . . . .
H4 H 0.385380 0.326828 0.662141 0.059 Uiso 1 1 calc R . . . .
C26 C 0.5505(2) 0.14285(12) 0.3297(2) 0.0522(9) Uani 1 1 d . . . . .
H26 H 0.570438 0.127650 0.296924 0.063 Uiso 1 1 calc R . . . .
C42 C 0.88303(19) 0.23606(12) 0.3969(2) 0.0501(8) Uani 1 1 d . . . . .
C80 C 0.8153(2) 0.22650(13) 0.6102(2) 0.0539(9) Uani 1 1 d . . . . .
H80 H 0.860690 0.213867 0.647543 0.065 Uiso 1 1 calc R . . . .
C19 C 0.1555(2) 0.08523(13) 0.4442(2) 0.0569(9) Uani 1 1 d . . . . .
C15 C 0.16217(19) 0.25442(12) 0.3687(2) 0.0491(8) Uani 1 1 d . . . . .
C16 C 0.1242(2) 0.27555(12) 0.4193(2) 0.0549(9) Uani 1 1 d . . . . .
H16A H 0.089740 0.252645 0.425898 0.082 Uiso 1 1 calc GR . . . .
H16B H 0.096179 0.303540 0.393729 0.082 Uiso 1 1 calc GR . . . .
H16C H 0.162603 0.283950 0.470591 0.082 Uiso 1 1 calc GR . . . .
C41 C 0.7307(2) 0.12401(12) 0.2782(2) 0.0499(8) Uani 1 1 d . . . . .
H41 H 0.696564 0.099682 0.252347 0.060 Uiso 1 1 calc R . . . .
C86 C 0.8816(2) 0.38909(13) 0.5737(2) 0.0553(9) Uani 1 1 d . . . . .
H86 H 0.901225 0.381667 0.627820 0.066 Uiso 1 1 calc R . . . .
C35 C 0.62714(18) 0.18035(11) 0.2096(2) 0.0470(8) Uani 1 1 d . . . . .
H35A H 0.627214 0.185015 0.157106 0.056 Uiso 1 1 calc R . . . .
H35B H 0.595007 0.153007 0.206885 0.056 Uiso 1 1 calc R . . . .
C25 C 0.5284(2) 0.11749(12) 0.3801(2) 0.0562(9) Uani 1 1 d . . . . .
H25 H 0.532351 0.084416 0.381291 0.067 Uiso 1 1 calc R . . . .
C64 C 0.0197(2) 0.40071(12) 0.2054(2) 0.0530(9) Uani 1 1 d . . . . .
C89 C 0.82328(19) 0.41177(11) 0.4149(2) 0.0480(8) Uani 1 1 d . . . . .
C68 C 0.2387(2) 0.44294(12) 0.4564(2) 0.0523(9) Uani 1 1 d . . . . .
C95 C 0.7906(2) 0.42401(12) 0.3279(2) 0.0519(9) Uani 1 1 d . . . . .
C61 C 0.13453(19) 0.42025(11) 0.3275(2) 0.0490(8) Uani 1 1 d . . . . .
H61 H 0.101024 0.425875 0.352294 0.059 Uiso 1 1 calc R . . . .
C8 C 0.40326(18) 0.17120(11) 0.5394(2) 0.0486(8) Uani 1 1 d . . . . .
H8A H 0.411686 0.169622 0.595278 0.058 Uiso 1 1 calc R . . . .
H8B H 0.426093 0.143067 0.527084 0.058 Uiso 1 1 calc R . . . .
C87 C 0.9310(2) 0.40055(15) 0.5385(3) 0.0651(11) Uani 1 1 d . . . . .
C70 C 0.2349(2) 0.40095(13) 0.5063(2) 0.0609(10) Uani 1 1 d . . . . .
H70A H 0.182975 0.389914 0.488154 0.091 Uiso 1 1 calc GR . . . .
H70B H 0.252575 0.410456 0.561158 0.091 Uiso 1 1 calc GR . . . .
H70C H 0.266873 0.375766 0.501268 0.091 Uiso 1 1 calc GR . . . .
C88 C 0.9001(2) 0.41150(14) 0.4594(2) 0.0601(10) Uani 1 1 d . . . . .
H88 H 0.932923 0.419130 0.434644 0.072 Uiso 1 1 calc R . . . .
C18 C 0.2146(2) 0.29159(13) 0.3587(2) 0.0561(9) Uani 1 1 d . . . . .
H18A H 0.250224 0.301934 0.410241 0.084 Uiso 1 1 calc GR . . . .
H18B H 0.184841 0.318303 0.329930 0.084 Uiso 1 1 calc GR . . . .
H18C H 0.242200 0.278272 0.329606 0.084 Uiso 1 1 calc GR . . . .
C44 C 0.9052(2) 0.26066(14) 0.3362(2) 0.0607(10) Uani 1 1 d . . . . .
H44A H 0.931581 0.238616 0.315925 0.091 Uiso 1 1 calc GR . . . .
H44B H 0.938201 0.287094 0.360831 0.091 Uiso 1 1 calc GR . . . .
H44C H 0.859917 0.272006 0.293207 0.091 Uiso 1 1 calc GR . . . .
C46 C 0.8289(2) 0.06131(14) 0.3341(3) 0.0666(11) Uani 1 1 d . . . . .
C98 C 0.8401(2) 0.45911(14) 0.3088(3) 0.0637(10) Uani 1 1 d . . . . .
H98A H 0.847777 0.486730 0.342107 0.096 Uiso 1 1 calc GR . . . .
H98B H 0.815582 0.468363 0.253817 0.096 Uiso 1 1 calc GR . . . .
H98C H 0.888789 0.444757 0.318239 0.096 Uiso 1 1 calc GR . . . .
C97 C 0.7122(2) 0.44520(13) 0.3017(2) 0.0591(10) Uani 1 1 d . . . . .
H97A H 0.677724 0.421999 0.307568 0.089 Uiso 1 1 calc GR . . . .
H97B H 0.694516 0.454619 0.246784 0.089 Uiso 1 1 calc GR . . . .
H97C H 0.714055 0.472567 0.333929 0.089 Uiso 1 1 calc GR . . . .
C66 C -0.0152(2) 0.37258(14) 0.2531(2) 0.0641(10) Uani 1 1 d . . . . .
H66A H 0.006129 0.341048 0.262521 0.096 Uiso 1 1 calc GR . . . .
H66B H -0.069695 0.370657 0.223881 0.096 Uiso 1 1 calc GR . . . .
H66C H -0.004185 0.388182 0.303224 0.096 Uiso 1 1 calc GR . . . .
C96 C 0.7863(2) 0.37909(13) 0.2813(2) 0.0620(10) Uani 1 1 d . . . . .
H96A H 0.836048 0.364462 0.300009 0.093 Uiso 1 1 calc GR . . . .
H96B H 0.769747 0.386690 0.225751 0.093 Uiso 1 1 calc GR . . . .
H96C H 0.750522 0.357450 0.288507 0.093 Uiso 1 1 calc GR . . . .
C45 C 0.8434(2) 0.27173(13) 0.4303(2) 0.0580(10) Uani 1 1 d . . . . .
H45A H 0.801101 0.286013 0.387272 0.087 Uiso 1 1 calc GR . . . .
H45B H 0.879128 0.296036 0.459286 0.087 Uiso 1 1 calc GR . . . .
H45C H 0.824810 0.255646 0.465441 0.087 Uiso 1 1 calc GR . . . .
C69 C 0.3195(2) 0.46068(16) 0.4873(3) 0.0689(11) Uani 1 1 d . . . . .
H69A H 0.352852 0.435291 0.486074 0.103 Uiso 1 1 calc GR . . . .
H69B H 0.334500 0.471612 0.541223 0.103 Uiso 1 1 calc GR . . . .
H69C H 0.323109 0.486512 0.454566 0.103 Uiso 1 1 calc GR . . . .
C65 C -0.0004(2) 0.3757(2) 0.1275(3) 0.0795(14) Uani 1 1 d . . . . .
H65A H 0.017108 0.394227 0.093911 0.119 Uiso 1 1 calc GR . . . .
H65B H -0.054952 0.371782 0.101923 0.119 Uiso 1 1 calc GR . . . .
H65C H 0.023846 0.344968 0.136660 0.119 Uiso 1 1 calc GR . . . .
C43 C 0.9532(2) 0.21916(14) 0.4644(3) 0.0688(11) Uani 1 1 d . . . . .
H43A H 0.938807 0.202514 0.502213 0.103 Uiso 1 1 calc GR . . . .
H43B H 0.984718 0.245992 0.489947 0.103 Uiso 1 1 calc GR . . . .
H43C H 0.981276 0.198063 0.444572 0.103 Uiso 1 1 calc GR . . . .
C17 C 0.1028(2) 0.24305(14) 0.2870(2) 0.0615(10) Uani 1 1 d . . . . .
H17A H 0.126966 0.228056 0.255865 0.092 Uiso 1 1 calc GR . . . .
H17B H 0.078262 0.271953 0.261224 0.092 Uiso 1 1 calc GR . . . .
H17C H 0.065140 0.221885 0.291715 0.092 Uiso 1 1 calc GR . . . .
C22 C 0.1024(2) 0.09519(16) 0.4850(3) 0.0788(13) Uani 1 1 d . . . . .
H22A H 0.131905 0.101035 0.540684 0.118 Uiso 1 1 calc GR . . . .
H22B H 0.069587 0.068186 0.479132 0.118 Uiso 1 1 calc GR . . . .
H22C H 0.071775 0.122702 0.461383 0.118 Uiso 1 1 calc GR . . . .
C71 C 0.1896(3) 0.48256(15) 0.4657(3) 0.0817(14) Uani 1 1 d . . . . .
H71A H 0.189125 0.508551 0.431304 0.123 Uiso 1 1 calc GR . . . .
H71B H 0.210183 0.493281 0.520044 0.123 Uiso 1 1 calc GR . . . .
H71C H 0.138315 0.471156 0.451550 0.123 Uiso 1 1 calc GR . . . .
C67 C -0.0153(2) 0.44973(14) 0.1906(3) 0.0762(13) Uani 1 1 d . . . . .
H67A H -0.005330 0.465078 0.240710 0.114 Uiso 1 1 calc GR . . . .
H67B H -0.069628 0.447204 0.160785 0.114 Uiso 1 1 calc GR . . . .
H67C H 0.006787 0.468186 0.160900 0.114 Uiso 1 1 calc GR . . . .
C20 C 0.2056(3) 0.04413(15) 0.4851(3) 0.0865(15) Uani 1 1 d . . . . .
H20A H 0.240042 0.037336 0.459846 0.130 Uiso 1 1 calc GR . . . .
H20B H 0.174360 0.016651 0.481749 0.130 Uiso 1 1 calc GR . . . .
H20C H 0.234535 0.051959 0.540159 0.130 Uiso 1 1 calc GR . . . .
C21 C 0.1103(3) 0.07219(16) 0.3593(3) 0.0866(15) Uani 1 1 d . . . . .
H21A H 0.077170 0.098143 0.332547 0.130 Uiso 1 1 calc GR . . . .
H21B H 0.080127 0.044373 0.356897 0.130 Uiso 1 1 calc GR . . . .
H21C H 0.144621 0.065646 0.333666 0.130 Uiso 1 1 calc GR . . . .
C47 C 0.8980(3) 0.05247(15) 0.4061(3) 0.0935(17) Uani 1 1 d . U . . .
H47A H 0.939540 0.071163 0.404351 0.140 Uiso 1 1 calc GR . . . .
H47B H 0.911043 0.019274 0.408989 0.140 Uiso 1 1 calc GR . . . .
H47C H 0.888698 0.061175 0.452280 0.140 Uiso 1 1 calc GR . . . .
C49 C 0.7671(3) 0.02901(16) 0.3391(4) 0.105(2) Uani 1 1 d . U . . .
H49A H 0.757113 0.037460 0.384906 0.158 Uiso 1 1 calc GR . . . .
H49B H 0.784059 -0.003508 0.343756 0.158 Uiso 1 1 calc GR . . . .
H49C H 0.721094 0.032607 0.291754 0.158 Uiso 1 1 calc GR . . . .
C91 C 1.0154(3) 0.4036(2) 0.5894(3) 0.113(2) Uani 1 1 d D U . . .
C92 C 1.0420(3) 0.3630(3) 0.6432(4) 0.127(2) Uani 1 1 d . U . . .
H92A H 1.013238 0.361085 0.675958 0.191 Uiso 1 1 calc GR . . . .
H92B H 1.095411 0.366833 0.676506 0.191 Uiso 1 1 calc GR . . . .
H92C H 1.034824 0.334203 0.612616 0.191 Uiso 1 1 calc GR . . . .
C1E C 0.2968(3) 0.41152(19) 0.7760(4) 0.141(3) Uani 1 1 d D U . . .
H1EA H 0.260740 0.429530 0.731636 0.169 Uiso 1 1 calc R . . . .
H1EB H 0.267587 0.387722 0.790395 0.169 Uiso 1 1 calc R . . . .
C48 C 0.8369(6) 0.0478(2) 0.2598(4) 0.173(4) Uani 1 1 d . U . . .
H48A H 0.791404 0.056686 0.214723 0.259 Uiso 1 1 calc GR . . . .
H48B H 0.844257 0.013955 0.259184 0.259 Uiso 1 1 calc GR . . . .
H48C H 0.880319 0.063902 0.257056 0.259 Uiso 1 1 calc GR . . . .
C93 C 1.0580(3) 0.4266(3) 0.5513(4) 0.146(3) Uani 1 1 d . U . . .
H93A H 1.062801 0.405685 0.511989 0.220 Uiso 1 1 calc GR . . . .
H93B H 1.108109 0.434421 0.590273 0.220 Uiso 1 1 calc GR . . . .
H93C H 1.032109 0.455223 0.525986 0.220 Uiso 1 1 calc GR . . . .
C2E C 0.3286(4) 0.4424(2) 0.8400(4) 0.120(2) Uani 1 1 d . U . . .
H2EA H 0.362151 0.464331 0.829539 0.180 Uiso 1 1 calc GR . . . .
H2EB H 0.357112 0.424471 0.887347 0.180 Uiso 1 1 calc GR . . . .
H2EC H 0.288446 0.459737 0.847496 0.180 Uiso 1 1 calc GR . . . .
C94 C 1.0289(4) 0.4427(3) 0.6514(4) 0.157(3) Uani 1 1 d D U . . .
H94A H 1.010520 0.472545 0.625039 0.235 Uiso 1 1 calc GR . . . .
H94B H 1.082743 0.445171 0.683933 0.235 Uiso 1 1 calc GR . . . .
H94C H 1.001921 0.435021 0.684473 0.235 Uiso 1 1 calc GR . . . .

loop_
_atom_site_aniso_label
_atom_site_aniso_U_11
_atom_site_aniso_U_22
_atom_site_aniso_U_33
_atom_site_aniso_U_23
_atom_site_aniso_U_13
_atom_site_aniso_U_12
Fe1 0.0411(3) 0.0369(3) 0.0439(3) -0.0009(2) 0.0206(2) -0.00003(19)
Cl1 0.0490(4) 0.0416(4) 0.0533(5) 0.0048(3) 0.0265(4) 0.0037(3)
Cl2 0.0639(6) 0.0584(5) 0.0678(7) -0.0140(5) 0.0228(5) -0.0036(4)
N5 0.0406(15) 0.0420(14) 0.0423(17) 0.0004(11) 0.0214(13) -0.0007(11)
O3 0.0598(15) 0.0532(14) 0.0568(16) 0.0057(12) 0.0344(13) 0.0058(11)
O2 0.0613(15) 0.0544(14) 0.0565(16) 0.0056(12) 0.0334(13) 0.0135(11)
N6 0.0443(15) 0.0396(14) 0.0483(17) 0.0083(12) 0.0237(13) 0.0038(11)
N2 0.0417(15) 0.0398(14) 0.0426(17) -0.0012(11) 0.0162(13) 0.0013(11)
O1 0.0515(14) 0.0492(13) 0.0555(16) -0.0001(11) 0.0197(12) 0.0050(10)
O4 0.0594(15) 0.0457(13) 0.0781(19) 0.0051(12) 0.0286(14) -0.0066(11)
N4 0.0442(15) 0.0432(14) 0.0406(16) -0.0080(12) 0.0206(13) -0.0023(11)
N7 0.0411(15) 0.0408(14) 0.0508(18) 0.0045(12) 0.0182(13) -0.0014(11)
N3 0.0438(15) 0.0424(14) 0.0425(17) -0.0036(12) 0.0208(13) -0.0022(11)
O10 0.0615(15) 0.0553(15) 0.0661(19) -0.0114(12) 0.0328(14) -0.0049(12)
N8 0.0411(15) 0.0453(15) 0.0453(17) -0.0027(12) 0.0184(13) 0.0027(11)
N1 0.0401(14) 0.0396(14) 0.0446(17) 0.0031(12) 0.0179(13) 0.0012(11)
O6 0.0722(18) 0.095(2) 0.0619(19) -0.0048(16) 0.0319(15) -0.0138(15)
N9 0.0434(15) 0.0432(14) 0.0449(17) 0.0010(12) 0.0201(13) 0.0028(11)
O7 0.0584(16) 0.0723(18) 0.106(3) -0.0370(17) 0.0251(17) -0.0050(14)
N10 0.0403(14) 0.0450(15) 0.0444(17) -0.0012(12) 0.0174(13) -0.0022(11)
O9 0.109(2) 0.0605(17) 0.099(3) -0.0137(17) 0.064(2) -0.0222(16)
C83 0.0426(17) 0.0465(18) 0.042(2) 0.0036(15) 0.0208(15) 0.0000(14)
C72 0.0442(17) 0.0433(17) 0.046(2) 0.0011(15) 0.0254(16) 0.0029(13)
C77 0.0437(17) 0.0430(17) 0.0398(19) -0.0001(14) 0.0221(15) -0.0022(13)
C78 0.0452(18) 0.0514(19) 0.044(2) -0.0005(15) 0.0238(16) 0.0005(14)
C7 0.0388(16) 0.0448(17) 0.043(2) 0.0013(14) 0.0183(15) 0.0001(13)
C2 0.0368(17) 0.0473(18) 0.048(2) 0.0046(15) 0.0166(15) -0.0014(13)
C51 0.0436(18) 0.0467(18) 0.042(2) -0.0040(15) 0.0201(15) -0.0046(14)
C50 0.0423(17) 0.0417(17) 0.0415(19) -0.0028(14) 0.0210(15) -0.0006(13)
O8 0.156(3) 0.084(2) 0.067(2) -0.0086(17) 0.044(2) -0.043(2)
C34 0.0373(16) 0.0497(18) 0.0411(19) -0.0044(15) 0.0165(15) -0.0023(13)
C56 0.0393(17) 0.0452(17) 0.040(2) -0.0025(14) 0.0189(15) 0.0006(13)
C29 0.0405(17) 0.0480(18) 0.044(2) -0.0068(15) 0.0165(15) -0.0010(14)
C1 0.0364(16) 0.0396(17) 0.052(2) 0.0021(14) 0.0164(15) -0.0023(12)
C27 0.0427(17) 0.0399(17) 0.046(2) -0.0028(14) 0.0150(15) 0.0003(13)
O5 0.078(2) 0.086(2) 0.188(4) -0.055(3) 0.008(3) 0.0222(18)
C11 0.0500(19) 0.0477(18) 0.044(2) 0.0040(15) 0.0231(16) 0.0029(14)
C28 0.0410(17) 0.0426(17) 0.045(2) -0.0054(14) 0.0176(15) 0.0031(13)
C63 0.0471(19) 0.0355(16) 0.061(2) 0.0033(15) 0.0211(17) -0.0021(13)
C14 0.054(2) 0.0434(17) 0.047(2) 0.0072(15) 0.0232(17) -0.0028(15)
C36 0.0438(18) 0.0455(18) 0.047(2) -0.0020(15) 0.0200(16) 0.0026(14)
C13 0.0501(19) 0.0460(18) 0.052(2) 0.0035(16) 0.0236(17) -0.0050(15)
C76 0.0441(17) 0.0450(17) 0.0391(19) -0.0010(14) 0.0232(15) -0.0002(13)
C10 0.0459(19) 0.0452(17) 0.049(2) -0.0004(15) 0.0214(16) -0.0050(14)
C85 0.0482(19) 0.0376(16) 0.053(2) -0.0062(15) 0.0202(17) -0.0019(14)
C6 0.0487(18) 0.0448(18) 0.049(2) 0.0027(15) 0.0237(16) -0.0007(14)
C52 0.0463(19) 0.055(2) 0.049(2) 0.0011(17) 0.0218(17) 0.0030(15)
C23 0.0394(17) 0.0405(17) 0.045(2) 0.0037(14) 0.0126(15) -0.0006(13)
C9 0.0438(18) 0.0471(18) 0.045(2) 0.0011(15) 0.0206(16) -0.0029(14)
C30 0.0438(18) 0.054(2) 0.045(2) -0.0082(15) 0.0202(16) 0.0004(14)
C75 0.0467(18) 0.0459(18) 0.050(2) -0.0063(15) 0.0256(16) -0.0057(14)
C3 0.0433(18) 0.055(2) 0.049(2) 0.0059(16) 0.0217(16) -0.0032(15)
C58 0.054(2) 0.0364(16) 0.046(2) 0.0046(14) 0.0230(16) 0.0043(14)
C55 0.0473(19) 0.0439(18) 0.045(2) -0.0049(14) 0.0235(16) -0.0018(14)
C12 0.0466(19) 0.0507(19) 0.048(2) 0.0022(16) 0.0189(16) -0.0036(15)
C73 0.0489(19) 0.0431(17) 0.049(2) 0.0007(15) 0.0241(16) 0.0042(14)
C33 0.0402(17) 0.0453(17) 0.044(2) -0.0046(15) 0.0173(15) -0.0012(13)
C90 0.0442(18) 0.0422(17) 0.058(2) -0.0046(16) 0.0205(17) -0.0006(14)
C53 0.0423(19) 0.062(2) 0.049(2) -0.0075(17) 0.0171(17) -0.0038(15)
C5 0.0479(18) 0.0477(18) 0.047(2) -0.0006(15) 0.0230(16) 0.0004(14)
C59 0.0483(19) 0.0454(18) 0.051(2) 0.0040(15) 0.0204(17) 0.0046(14)
C39 0.0471(19) 0.054(2) 0.051(2) -0.0011(17) 0.0169(17) 0.0063(15)
C79 0.0452(19) 0.060(2) 0.046(2) 0.0017(16) 0.0205(17) 0.0000(15)
C37 0.0469(19) 0.0453(18) 0.050(2) -0.0015(16) 0.0220(17) 0.0025(14)
C24 0.060(2) 0.0417(18) 0.049(2) 0.0005(15) 0.0210(18) -0.0019(15)
C60 0.0498(19) 0.0424(17) 0.057(2) 0.0052(16) 0.0250(18) 0.0036(14)
C82 0.0451(18) 0.0488(18) 0.051(2) 0.0041(16) 0.0228(17) 0.0000(14)
C57 0.0481(18) 0.0436(18) 0.050(2) 0.0093(15) 0.0225(16) 0.0059(14)
C31 0.0497(19) 0.060(2) 0.040(2) -0.0026(16) 0.0224(16) -0.0025(15)
C84 0.0448(18) 0.0478(18) 0.048(2) -0.0057(15) 0.0183(16) -0.0033(14)
C74 0.055(2) 0.0387(17) 0.058(2) -0.0014(15) 0.0276(18) 0.0003(14)
C40 0.060(2) 0.053(2) 0.054(2) -0.0004(18) 0.0252(19) 0.0063(17)
C54 0.049(2) 0.052(2) 0.052(2) -0.0063(16) 0.0246(17) -0.0037(15)
C32 0.0450(18) 0.0477(18) 0.047(2) -0.0007(15) 0.0202(16) 0.0012(14)
C38 0.0471(19) 0.0484(19) 0.048(2) -0.0043(15) 0.0234(17) -0.0035(14)
C81 0.051(2) 0.053(2) 0.056(2) 0.0106(17) 0.0252(18) 0.0056(16)
C62 0.058(2) 0.0371(17) 0.058(2) -0.0001(15) 0.0282(18) -0.0013(14)
C4 0.0468(18) 0.056(2) 0.048(2) 0.0010(16) 0.0236(16) -0.0016(15)
C26 0.059(2) 0.0433(19) 0.049(2) -0.0069(16) 0.0156(18) 0.0032(15)
C42 0.0428(18) 0.054(2) 0.053(2) 0.0007(17) 0.0188(17) -0.0032(15)
C80 0.046(2) 0.066(2) 0.050(2) 0.0074(18) 0.0190(18) 0.0065(16)
C19 0.056(2) 0.052(2) 0.061(3) 0.0055(18) 0.0208(19) -0.0120(16)
C15 0.0455(19) 0.0509(19) 0.053(2) 0.0046(16) 0.0212(17) 0.0047(14)
C16 0.060(2) 0.053(2) 0.059(2) 0.0074(17) 0.032(2) 0.0042(16)
C41 0.054(2) 0.0436(18) 0.053(2) -0.0063(16) 0.0211(18) -0.0001(15)
C86 0.051(2) 0.057(2) 0.055(2) 0.0029(18) 0.0187(18) -0.0058(16)
C35 0.0490(19) 0.0417(17) 0.053(2) -0.0095(15) 0.0236(17) 0.0021(14)
C25 0.068(2) 0.0393(18) 0.059(3) -0.0025(16) 0.022(2) 0.0000(16)
C64 0.049(2) 0.052(2) 0.058(2) 0.0003(17) 0.0219(18) 0.0037(15)
C89 0.0484(19) 0.0422(17) 0.055(2) -0.0036(16) 0.0224(17) -0.0033(14)
C68 0.059(2) 0.0485(19) 0.054(2) -0.0065(16) 0.0273(18) -0.0030(16)
C95 0.052(2) 0.050(2) 0.056(2) -0.0015(17) 0.0243(18) -0.0009(15)
C61 0.054(2) 0.0394(17) 0.060(2) -0.0024(16) 0.0292(18) 0.0007(14)
C8 0.0474(19) 0.0436(18) 0.057(2) 0.0085(16) 0.0232(17) -0.0008(14)
C87 0.047(2) 0.080(3) 0.065(3) 0.009(2) 0.020(2) -0.0081(19)
C70 0.070(2) 0.061(2) 0.057(3) -0.0030(19) 0.031(2) -0.0068(19)
C88 0.048(2) 0.070(2) 0.067(3) 0.008(2) 0.028(2) -0.0042(17)
C18 0.055(2) 0.055(2) 0.062(3) 0.0174(18) 0.0286(19) 0.0098(16)
C44 0.059(2) 0.064(2) 0.066(3) -0.001(2) 0.032(2) -0.0061(18)
C46 0.074(3) 0.052(2) 0.068(3) 0.005(2) 0.023(2) 0.0146(19)
C98 0.064(2) 0.063(2) 0.068(3) 0.006(2) 0.030(2) -0.0091(19)
C97 0.057(2) 0.060(2) 0.061(3) 0.0006(19) 0.024(2) 0.0022(17)
C66 0.055(2) 0.068(2) 0.073(3) -0.003(2) 0.030(2) -0.0035(18)
C96 0.066(2) 0.056(2) 0.066(3) -0.0075(19) 0.028(2) -0.0005(18)
C45 0.059(2) 0.058(2) 0.061(3) -0.0123(18) 0.029(2) -0.0098(17)
C69 0.077(3) 0.077(3) 0.059(3) -0.013(2) 0.034(2) -0.024(2)
C65 0.050(2) 0.116(4) 0.069(3) -0.004(3) 0.020(2) 0.002(2)
C43 0.057(2) 0.062(2) 0.069(3) 0.001(2) 0.006(2) -0.0083(18)
C17 0.061(2) 0.060(2) 0.058(3) 0.0085(19) 0.017(2) 0.0112(18)
C22 0.070(3) 0.084(3) 0.089(3) 0.004(3) 0.039(3) -0.024(2)
C71 0.094(3) 0.064(3) 0.078(3) -0.020(2) 0.025(3) 0.016(2)
C67 0.054(2) 0.062(3) 0.110(4) 0.020(2) 0.030(2) 0.0111(18)
C20 0.077(3) 0.056(2) 0.119(4) 0.024(3) 0.032(3) -0.016(2)
C21 0.112(4) 0.070(3) 0.065(3) -0.006(2) 0.021(3) -0.038(3)
C47 0.066(3) 0.050(2) 0.127(5) 0.011(3) 0.000(3) 0.003(2)
C49 0.086(3) 0.057(3) 0.134(5) 0.025(3) 0.002(3) -0.007(2)
C91 0.051(3) 0.172(6) 0.093(4) 0.052(4) 0.005(3) -0.027(3)
C92 0.053(3) 0.155(5) 0.154(6) 0.027(4) 0.019(3) 0.015(3)
C1E 0.210(7) 0.122(5) 0.157(6) -0.078(4) 0.142(6) -0.094(5)
C48 0.326(11) 0.097(4) 0.155(7) 0.039(4) 0.158(8) 0.118(6)
C93 0.048(3) 0.220(8) 0.155(6) 0.041(5) 0.024(3) -0.017(4)
C2E 0.163(6) 0.097(4) 0.138(6) 0.009(3) 0.100(5) 0.011(4)
C94 0.124(5) 0.178(6) 0.125(6) 0.009(5) 0.002(4) -0.069(5)

loop_
_atom_type_symbol
_atom_type_description
_atom_type_scat_dispersion_real
_atom_type_scat_dispersion_imag
_atom_type_scat_source
C C 0.0181 0.0091 'International Tables Vol C Tables 4.2.6.8 and 6.1.1.4'
H H 0.0000 0.0000 'International Tables Vol C Tables 4.2.6.8 and 6.1.1.4'
Cl Cl 0.3639 0.7018 'International Tables Vol C Tables 4.2.6.8 and 6.1.1.4'
Fe Fe -1.1336 3.1974 'International Tables Vol C Tables 4.2.6.8 and 6.1.1.4'
N N 0.0311 0.0180 'International Tables Vol C Tables 4.2.6.8 and 6.1.1.4'
O O 0.0492 0.0322 'International Tables Vol C Tables 4.2.6.8 and 6.1.1.4'

loop_
_geom_angle_atom_site_label_1
_geom_angle_atom_site_label_2
_geom_angle_atom_site_label_3
_geom_angle
_geom_angle_site_symmetry_1
_geom_angle_site_symmetry_3
_geom_angle_publ_flag
N5 Fe1 N6 80.81(10) . . ?
N5 Fe1 N2 177.58(11) . . ?
N5 Fe1 N4 80.27(11) . . ?
N5 Fe1 N3 99.43(10) . . ?
N5 Fe1 N1 99.81(10) . . ?
N6 Fe1 N4 161.07(11) . . ?
N6 Fe1 N3 90.73(11) . . ?
N2 Fe1 N6 96.78(10) . . ?
N2 Fe1 N4 102.14(11) . . ?
N2 Fe1 N3 80.38(11) . . ?
N2 Fe1 N1 80.38(11) . . ?
N4 Fe1 N3 92.59(11) . . ?
N1 Fe1 N6 91.78(11) . . ?
N1 Fe1 N4 91.20(11) . . ?
N1 Fe1 N3 160.76(11) . . ?
O2 Cl1 O3 108.14(14) . . ?
O1 Cl1 O3 109.23(15) . . ?
O1 Cl1 O2 109.92(15) . . ?
O1 Cl1 O4 111.21(15) . . ?
O4 Cl1 O3 108.92(16) . . ?
O4 Cl1 O2 109.36(15) . . ?
O6 Cl2 O7 108.7(2) . . ?
O6 Cl2 O8 106.56(18) . . ?
O7 Cl2 O8 108.4(2) . . ?
O5 Cl2 O6 112.6(2) . . ?
O5 Cl2 O7 109.60(19) . . ?
O5 Cl2 O8 110.9(3) . . ?
C72 N5 Fe1 120.2(2) . . ?
C76 N5 Fe1 119.9(2) . . ?
C76 N5 C72 119.9(3) . . ?
C83 N6 Fe1 140.6(2) . . ?
C77 N6 Fe1 113.4(2) . . ?
C77 N6 C83 105.4(3) . . ?
C27 N2 Fe1 119.3(2) . . ?
C23 N2 Fe1 119.6(2) . . ?
C23 N2 C27 120.9(3) . . ?
C50 N4 Fe1 113.9(2) . . ?
C50 N4 C56 106.3(3) . . ?
C56 N4 Fe1 139.6(2) . . ?
C2 N7 C8 122.3(3) . . ?
C1 N7 C2 107.0(3) . . ?
C1 N7 C8 128.8(3) . . ?
C34 N3 Fe1 139.8(2) . . ?
C28 N3 Fe1 113.5(2) . . ?
C28 N3 C34 106.0(3) . . ?
C29 N8 C35 123.8(3) . . ?
C28 N8 C29 106.6(3) . . ?
C28 N8 C35 129.2(3) . . ?
C7 N1 Fe1 139.0(2) . . ?
C1 N1 Fe1 114.3(2) . . ?
C1 N1 C7 106.4(3) . . ?
C51 N9 C57 122.1(3) . . ?
C50 N9 C51 107.2(3) . . ?
C50 N9 C57 130.4(3) . . ?
C77 N10 C78 107.0(3) . . ?
C77 N10 C84 130.1(3) . . ?
C78 N10 C84 122.3(3) . . ?
N6 C83 C78 108.8(3) . . ?
N6 C83 C82 131.4(3) . . ?
C78 C83 C82 119.7(3) . . ?
N5 C72 C50 108.9(3) . . ?
N5 C72 C73 120.4(3) . . ?
C73 C72 C50 130.7(3) . . ?
N6 C77 C76 116.3(3) . . ?
N10 C77 N6 112.3(3) . . ?
N10 C77 C76 131.4(3) . . ?
N10 C78 C83 106.5(3) . . ?
C79 C78 N10 130.2(3) . . ?
C79 C78 C83 123.2(3) . . ?
N1 C7 C2 108.3(3) . . ?
N1 C7 C6 131.4(3) . . ?
C6 C7 C2 120.3(3) . . ?
N7 C2 C7 106.7(3) . . ?
N7 C2 C3 131.1(3) . . ?
C3 C2 C7 122.1(3) . . ?
N9 C51 C56 106.5(3) . . ?
C52 C51 N9 131.0(3) . . ?
C52 C51 C56 122.5(3) . . ?
N4 C50 N9 111.2(3) . . ?
N4 C50 C72 116.7(3) . . ?
N9 C50 C72 132.1(3) . . ?
N3 C34 C29 108.6(3) . . ?
N3 C34 C33 131.1(3) . . ?
C33 C34 C29 120.3(3) . . ?
N4 C56 C51 108.7(3) . . ?
N4 C56 C55 130.1(3) . . ?
C55 C56 C51 121.2(3) . . ?
N8 C29 C34 106.5(3) . . ?
C30 C29 N8 130.9(3) . . ?
C30 C29 C34 122.6(3) . . ?
N7 C1 C23 132.6(3) . . ?
N1 C1 N7 111.6(3) . . ?
N1 C1 C23 115.8(3) . . ?
N2 C27 C28 109.5(3) . . ?
N2 C27 C26 120.8(3) . . ?
C26 C27 C28 129.7(3) . . ?
C10 C11 C12 117.6(3) . . ?
C10 C11 C15 122.1(3) . . ?
C12 C11 C15 120.2(3) . . ?
N3 C28 N8 112.2(3) . . ?
N3 C28 C27 116.3(3) . . ?
N8 C28 C27 131.5(3) . . ?
C58 C63 C62 120.5(3) . . ?
C9 C14 C13 120.6(3) . . ?
C37 C36 C35 121.6(3) . . ?
C41 C36 C37 119.5(3) . . ?
C41 C36 C35 118.9(3) . . ?
C14 C13 C12 118.0(3) . . ?
C14 C13 C19 122.5(3) . . ?
C12 C13 C19 119.5(3) . . ?
N5 C76 C77 109.0(3) . . ?
N5 C76 C75 121.1(3) . . ?
C75 C76 C77 129.9(3) . . ?
C11 C10 C9 121.6(3) . . ?
C90 C85 C84 119.6(3) . . ?
C86 C85 C90 119.8(3) . . ?
C86 C85 C84 120.6(3) . . ?
C5 C6 C7 117.6(3) . . ?
C51 C52 C53 115.4(3) . . ?
N2 C23 C1 109.4(3) . . ?
N2 C23 C24 120.5(3) . . ?
C24 C23 C1 129.9(3) . . ?
C14 C9 C10 119.6(3) . . ?
C14 C9 C8 118.1(3) . . ?
C10 C9 C8 122.2(3) . . ?
C31 C30 C29 116.2(3) . . ?
C74 C75 C76 119.1(3) . . ?
C4 C3 C2 116.9(3) . . ?
C63 C58 C57 120.4(3) . . ?
C59 C58 C63 119.3(3) . . ?
C59 C58 C57 120.3(3) . . ?
C54 C55 C56 116.9(3) . . ?
C13 C12 C11 122.5(3) . . ?
C74 C73 C72 119.2(3) . . ?
C32 C33 C34 117.5(3) . . ?
C85 C90 C89 121.5(3) . . ?
C52 C53 C54 122.5(3) . . ?
C6 C5 C4 121.9(3) . . ?
C58 C59 C60 122.3(3) . . ?
C38 C39 C40 122.3(3) . . ?
C78 C79 C80 115.8(3) . . ?
C38 C37 C36 120.9(3) . . ?
C23 C24 C25 118.9(3) . . ?
C59 C60 C64 123.1(3) . . ?
C61 C60 C59 116.3(3) . . ?
C61 C60 C64 120.5(3) . . ?
C81 C82 C83 117.6(3) . . ?
N9 C57 C58 112.6(3) . . ?
C30 C31 C32 121.8(3) . . ?
N10 C84 C85 111.5(3) . . ?
C75 C74 C73 120.3(3) . . ?
C39 C40 C46 123.3(3) . . ?
C41 C40 C39 117.9(3) . . ?
C41 C40 C46 118.7(3) . . ?
C55 C54 C53 121.4(3) . . ?
C33 C32 C31 121.5(3) . . ?
C39 C38 C37 118.2(3) . . ?
C39 C38 C42 122.2(3) . . ?
C37 C38 C42 119.5(3) . . ?
C82 C81 C80 122.1(3) . . ?
C63 C62 C68 121.8(3) . . ?
C61 C62 C63 117.9(3) . . ?
C61 C62 C68 120.2(3) . . ?
C3 C4 C5 121.2(3) . . ?
C25 C26 C27 118.3(3) . . ?
C38 C42 C45 110.0(3) . . ?
C44 C42 C38 108.6(3) . . ?
C44 C42 C45 108.9(3) . . ?
C43 C42 C38 112.2(3) . . ?
C43 C42 C44 109.6(3) . . ?
C43 C42 C45 107.5(3) . . ?
C79 C80 C81 121.5(3) . . ?
C13 C19 C22 108.5(3) . . ?
C20 C19 C13 111.4(3) . . ?
C20 C19 C22 108.4(4) . . ?
C21 C19 C13 109.9(3) . . ?
C21 C19 C22 109.9(4) . . ?
C21 C19 C20 108.7(4) . . ?
C11 C15 C16 108.8(3) . . ?
C11 C15 C18 111.9(3) . . ?
C11 C15 C17 111.0(3) . . ?
C16 C15 C18 107.8(3) . . ?
C16 C15 C17 109.9(3) . . ?
C18 C15 C17 107.4(3) . . ?
C40 C41 C36 121.1(3) . . ?
C85 C86 C87 121.0(4) . . ?
N8 C35 C36 113.1(3) . . ?
C26 C25 C24 120.7(3) . . ?
C60 C64 C66 110.9(3) . . ?
C60 C64 C67 108.8(3) . . ?
C65 C64 C60 111.8(3) . . ?
C65 C64 C66 107.5(3) . . ?
C65 C64 C67 109.4(4) . . ?
C67 C64 C66 108.5(3) . . ?
C90 C89 C95 121.1(3) . . ?
C88 C89 C90 117.0(3) . . ?
C88 C89 C95 121.8(3) . . ?
C70 C68 C62 108.6(3) . . ?
C69 C68 C62 112.3(3) . . ?
C69 C68 C70 108.7(3) . . ?
C69 C68 C71 107.6(3) . . ?
C71 C68 C62 110.5(3) . . ?
C71 C68 C70 109.2(3) . . ?
C89 C95 C96 108.3(3) . . ?
C98 C95 C89 111.4(3) . . ?
C98 C95 C96 108.4(3) . . ?
C97 C95 C89 111.7(3) . . ?
C97 C95 C98 107.7(3) . . ?
C97 C95 C96 109.2(3) . . ?
C62 C61 C60 123.7(3) . . ?
N7 C8 C9 112.6(3) . . ?
C86 C87 C91 119.0(4) . . ?
C88 C87 C86 117.7(3) . . ?
C88 C87 C91 123.1(4) . . ?
C89 C88 C87 122.8(3) . . ?
C40 C46 C49 110.9(3) . . ?
C47 C46 C40 112.4(3) . . ?
C47 C46 C49 106.5(4) . . ?
C47 C46 C48 113.5(5) . . ?
C48 C46 C40 107.8(4) . . ?
C48 C46 C49 105.6(5) . . ?
C87 C91 C94 108.8(5) . . ?
C92 C91 C87 111.7(4) . . ?
C92 C91 C94 98.6(5) . . ?
C93 C91 C87 113.7(4) . . ?
C93 C91 C92 125.1(5) . . ?
C93 C91 C94 94.5(6) . . ?
C2E C1E O9 118.0(5) . . ?

loop_
_geom_bond_atom_site_label_1
_geom_bond_atom_site_label_2
_geom_bond_distance
_geom_bond_site_symmetry_2
_geom_bond_publ_flag
Fe1 N5 1.905(3) . ?
Fe1 N6 1.971(3) . ?
Fe1 N2 1.915(3) . ?
Fe1 N4 1.974(3) . ?
Fe1 N3 1.976(3) . ?
Fe1 N1 1.966(3) . ?
Cl1 O3 1.456(2) . ?
Cl1 O2 1.446(2) . ?
Cl1 O1 1.424(3) . ?
Cl1 O4 1.427(2) . ?
Cl2 O6 1.423(3) . ?
Cl2 O7 1.429(3) . ?
Cl2 O8 1.442(3) . ?
Cl2 O5 1.402(3) . ?
N5 C72 1.367(4) . ?
N5 C76 1.355(4) . ?
N6 C83 1.394(4) . ?
N6 C77 1.351(4) . ?
N2 C27 1.357(4) . ?
N2 C23 1.355(4) . ?
N4 C50 1.353(4) . ?
N4 C56 1.385(4) . ?
N7 C2 1.387(4) . ?
N7 C1 1.358(4) . ?
N7 C8 1.472(4) . ?
N3 C34 1.383(4) . ?
N3 C28 1.344(4) . ?
N8 C29 1.393(4) . ?
N8 C28 1.354(4) . ?
N8 C35 1.468(4) . ?
N1 C7 1.386(4) . ?
N1 C1 1.346(4) . ?
N9 C51 1.394(4) . ?
N9 C50 1.356(4) . ?
N9 C57 1.478(4) . ?
N10 C77 1.351(4) . ?
N10 C78 1.390(4) . ?
N10 C84 1.468(4) . ?
O9 C1E 1.445(3) . ?
C83 C78 1.398(5) . ?
C83 C82 1.398(5) . ?
C72 C50 1.449(4) . ?
C72 C73 1.388(4) . ?
C77 C76 1.467(4) . ?
C78 C79 1.387(5) . ?
C7 C2 1.402(4) . ?
C7 C6 1.392(4) . ?
C2 C3 1.396(5) . ?
C51 C56 1.396(5) . ?
C51 C52 1.386(5) . ?
C34 C29 1.401(4) . ?
C34 C33 1.395(5) . ?
C56 C55 1.391(4) . ?
C29 C30 1.390(5) . ?
C1 C23 1.462(5) . ?
C27 C28 1.460(5) . ?
C27 C26 1.391(4) . ?
C11 C10 1.377(5) . ?
C11 C12 1.397(4) . ?
C11 C15 1.525(5) . ?
C63 C58 1.386(5) . ?
C63 C62 1.402(5) . ?
C14 C13 1.390(5) . ?
C14 C9 1.387(4) . ?
C36 C37 1.395(5) . ?
C36 C41 1.390(5) . ?
C36 C35 1.508(5) . ?
C13 C12 1.397(5) . ?
C13 C19 1.536(4) . ?
C76 C75 1.386(4) . ?
C10 C9 1.395(5) . ?
C85 C90 1.387(5) . ?
C85 C84 1.518(4) . ?
C85 C86 1.364(5) . ?
C6 C5 1.372(4) . ?
C52 C53 1.392(5) . ?
C23 C24 1.384(4) . ?
C9 C8 1.517(4) . ?
C30 C31 1.376(5) . ?
C75 C74 1.373(5) . ?
C3 C4 1.372(5) . ?
C58 C59 1.381(5) . ?
C58 C57 1.525(4) . ?
C55 C54 1.377(5) . ?
C73 C74 1.383(5) . ?
C33 C32 1.370(4) . ?
C90 C89 1.394(5) . ?
C53 C54 1.396(5) . ?
C5 C4 1.411(4) . ?
C59 C60 1.395(4) . ?
C39 C40 1.403(5) . ?
C39 C38 1.386(5) . ?
C79 C80 1.389(5) . ?
C37 C38 1.389(5) . ?
C24 C25 1.389(5) . ?
C60 C64 1.528(5) . ?
C60 C61 1.391(5) . ?
C82 C81 1.368(5) . ?
C31 C32 1.413(4) . ?
C40 C41 1.384(5) . ?
C40 C46 1.545(5) . ?
C38 C42 1.536(5) . ?
C81 C80 1.398(5) . ?
C62 C68 1.544(5) . ?
C62 C61 1.376(5) . ?
C26 C25 1.385(5) . ?
C42 C44 1.533(5) . ?
C42 C45 1.552(5) . ?
C42 C43 1.520(5) . ?
C19 C22 1.534(5) . ?
C19 C20 1.524(6) . ?
C19 C21 1.520(6) . ?
C15 C16 1.534(5) . ?
C15 C18 1.535(5) . ?
C15 C17 1.537(5) . ?
C86 C87 1.401(5) . ?
C64 C66 1.543(5) . ?
C64 C65 1.526(6) . ?
C64 C67 1.536(5) . ?
C89 C95 1.530(5) . ?
C89 C88 1.388(5) . ?
C68 C70 1.540(5) . ?
C68 C69 1.528(5) . ?
C68 C71 1.534(5) . ?
C95 C98 1.528(5) . ?
C95 C97 1.527(5) . ?
C95 C96 1.537(5) . ?
C87 C88 1.390(6) . ?
C87 C91 1.535(6) . ?
C46 C47 1.495(6) . ?
C46 C49 1.546(6) . ?
C46 C48 1.507(7) . ?
C91 C92 1.490(8) . ?
C91 C93 1.445(7) . ?
C91 C94 1.557(3) . ?
C1E C2E 1.415(8) . ?

loop_
_smtbx_masks_void_nr
_smtbx_masks_void_average_x
_smtbx_masks_void_average_y
_smtbx_masks_void_average_z
_smtbx_masks_void_volume
_smtbx_masks_void_count_electrons
_smtbx_masks_void_content
1 -0.045 0.155 0.273 21.9 0.0 ?
2 0.077 0.167 0.012 18.1 1.2 ?
3 -0.027 0.247 0.128 15.7 0.0 ?
4 -0.027 0.253 0.628 15.7 0.0 ?
5 0.077 0.333 0.512 18.1 1.2 ?
6 -0.045 0.345 0.773 21.9 0.0 ?
7 0.045 0.655 0.227 21.9 0.0 ?
8 -0.077 0.667 0.488 18.1 1.2 ?
9 0.027 0.747 0.372 15.7 0.0 ?
10 0.027 0.753 0.872 15.7 0.0 ?
11 -0.077 0.833 -0.012 18.1 1.2 ?
12 0.045 0.845 0.727 21.9 0.0 ?
13 0.296 0.567 0.960 109.5 24.9 ?
14 0.296 0.933 0.460 109.5 24.9 ?
15 0.704 0.067 0.540 109.5 23.9 ?
16 0.704 0.433 0.040 109.5 23.9 ?
